data_7008797
loop_
_publ_author_name
'Garc\'ia-Raso, Angel'
'Fiol, Juan J.'
'Tasada, Andr\'es'
'Albert\'i, Francisca M.'
'Molins, Elies'
'Basallote, Manuel G.'
'M\'a\~nez, Mar\'ia A.'
'Fern\'andez-Trujillo, Mar\'ia J.'
'S\'anchez, David'

_publ_section_title
;
 Ag(i) complexes with alkylidene-bis(2-aminopyrimidines) as building
 units for discrete metallomacrocyclic frames. A structural and
 solution study
;
_journal_issue 23
_journal_name_full 'Dalton Transactions'
_journal_page_first 3763
_journal_paper_doi 10.1039/b508260a
_journal_year 2005
_chemical_compound_source 'synthesis as described'
_chemical_formula_moiety 'C24 H32 Ag1 N12'
_chemical_formula_sum 'C24 H34 Ag2 N16 O12'
_chemical_formula_weight 954.41
_chemical_name_systematic
;
?
;
_space_group_IT_number 2
_symmetry_cell_setting triclinic
_symmetry_Int_Tables_number 2
_symmetry_space_group_name_Hall '-P 1'
_symmetry_space_group_name_H-M 'P -1'
_atom_sites_solution_hydrogens geom
_atom_sites_solution_primary direct
_atom_sites_solution_secondary difmap
_audit_conform_dict_location ftp://ftp.iucr.org/pub/cif_core.dic
_audit_conform_dict_name cif_core.dic
_audit_conform_dict_version 2.2
_audit_creation_date 2003-11-03T18:31:10-00:00
_audit_creation_method 'WinGX routine CIF_UPDATE'
_cell_angle_alpha 73.53(5)
_cell_angle_beta 84.45(4)
_cell_angle_gamma 70.23(4)
_cell_formula_units_Z 1
_cell_length_a 7.878(7)
_cell_length_b 9.067(5)
_cell_length_c 13.252(9)
_cell_measurement_reflns_used 25
_cell_measurement_temperature 294(2)
_cell_measurement_theta_max 19
_cell_measurement_theta_min 14
_cell_measurement_wavelength 0.71073
_cell_volume 854.2(11)
_computing_cell_refinement 'CAD4 Express (Enraf Nonius, 1994)'
_computing_data_collection 'CAD4 Express (Enraf Nonius, 1994)'
_computing_data_reduction 'XCAD4 (Harms & Wocadlo, 1995)'
_computing_molecular_graphics 'Ortep-3 for Windows (Farrugia, 1997)'
_computing_publication_material 'WinGX publication routines (Farrugia, 1999)'
_computing_structure_refinement 'SHELXL-97 (Sheldrick, 1997)'
_computing_structure_solution 'SHELXS-97 (Sheldrick, 1997)'
_diffrn_ambient_temperature 294(2)
_diffrn_detector 'scintillation LiI'
_diffrn_detector_dtime 1.195
_diffrn_measured_fraction_theta_full 0.998
_diffrn_measured_fraction_theta_max 0.998
_diffrn_measurement_device '\k-geometry diffractometer'
_diffrn_measurement_device_type 'Enraf Nonius CAD4'
_diffrn_measurement_method 'non-profiled omega scans'
_diffrn_orient_matrix_type
;
x-axis points to radiation source
the matrix is specified in reciprocal space
;
_diffrn_orient_matrix_UB_11 0.027104
_diffrn_orient_matrix_UB_12 -0.066512
_diffrn_orient_matrix_UB_13 0.074515
_diffrn_orient_matrix_UB_21 -0.053006
_diffrn_orient_matrix_UB_22 0.100709
_diffrn_orient_matrix_UB_23 0.024627
_diffrn_orient_matrix_UB_31 -0.12114
_diffrn_orient_matrix_UB_32 -0.014859
_diffrn_orient_matrix_UB_33 0.005923
_diffrn_radiation_monochromator graphite
_diffrn_radiation_probe x-ray
_diffrn_radiation_type MoK\a
_diffrn_radiation_wavelength 0.71073
_diffrn_reflns_av_R_equivalents 0.0185
_diffrn_reflns_av_unetI/netI 0.0139
_diffrn_reflns_limit_h_max 9
_diffrn_reflns_limit_h_min -9
_diffrn_reflns_limit_k_max 10
_diffrn_reflns_limit_k_min -10
_diffrn_reflns_limit_l_max 15
_diffrn_reflns_limit_l_min 0
_diffrn_reflns_number 3160
_diffrn_reflns_theta_full 24.98
_diffrn_reflns_theta_max 24.98
_diffrn_reflns_theta_min 1.6
_diffrn_source 'Enraf Nonius FR590'
_diffrn_standards_decay_% 0
_diffrn_standards_interval_time 60
_diffrn_standards_number 3
_exptl_absorpt_coefficient_mu 1.232
_exptl_absorpt_correction_T_max 0.474
_exptl_absorpt_correction_T_min 0.05
_exptl_absorpt_correction_type refdelf
_exptl_absorpt_process_details
;
(See: Walker, N. & Stuart, D. (1983) Acta Cryst. A39, 158-166)
;
_exptl_crystal_colour colourless
_exptl_crystal_density_diffrn 1.855
_exptl_crystal_density_method 'not measured'
_exptl_crystal_description prism
_exptl_crystal_F_000 480
_exptl_crystal_size_max 0.6
_exptl_crystal_size_mid 0.3
_exptl_crystal_size_min 0.3
_refine_diff_density_max 0.879
_refine_diff_density_min -0.753
_refine_diff_density_rms 0.094
_refine_ls_extinction_method none
_refine_ls_goodness_of_fit_ref 1.094
_refine_ls_hydrogen_treatment mixed
_refine_ls_matrix_type full
_refine_ls_number_parameters 248
_refine_ls_number_reflns 3016
_refine_ls_number_restraints 0
_refine_ls_restrained_S_all 1.094
_refine_ls_R_factor_all 0.0387
_refine_ls_R_factor_gt 0.0356
_refine_ls_shift/su_max 0.037
_refine_ls_shift/su_mean 0.003
_refine_ls_structure_factor_coef Fsqd
_refine_ls_weighting_details 'calc w=1/[\s^2^(Fo^2^)+(0.0552P)^2^+1.0174P] where P=(Fo^2^+2Fc^2^)/3'
_refine_ls_weighting_scheme calc
_refine_ls_wR_factor_gt 0.097
_refine_ls_wR_factor_ref 0.0987
_reflns_number_gt 2776
_reflns_number_total 3016
_reflns_threshold_expression >2sigma(I)
_cod_data_source_file b508260a.txt
_cod_data_source_block pm72
_cod_database_code 7008797
_diffrn_standards_decay_corr_max 1
_diffrn_standards_decay_corr_min 1

loop_
_symmetry_equiv_pos_as_xyz
'x, y, z'
'-x, -y, -z'

loop_
_atom_site_label
_atom_site_type_symbol
_atom_site_fract_x
_atom_site_fract_y
_atom_site_fract_z
_atom_site_U_iso_or_equiv
_atom_site_adp_type
_atom_site_occupancy
_atom_site_symmetry_multiplicity
_atom_site_calc_flag
_atom_site_refinement_flags
_atom_site_disorder_assembly
_atom_site_disorder_group
Ag1 Ag 0.45066(4) 0.02673(3) 0.20967(2) 0.05370(14) Uani 1 1 d . . .
N1 N 0.6802(4) -0.0076(3) 0.0946(2) 0.0363(6) Uani 1 1 d . . .
C2 C 0.6567(4) 0.0805(4) -0.0072(2) 0.0347(7) Uani 1 1 d . . .
N2 N 0.5296(4) 0.2264(3) -0.0303(2) 0.0401(6) Uani 1 1 d . . .
H2 H 0.4582 0.2574 0.0185 0.048 Uiso 1 1 calc R . .
N3 N 0.7529(4) 0.0286(4) -0.0878(2) 0.0438(7) Uani 1 1 d . . .
C4 C 0.8903(5) -0.1101(5) -0.0622(3) 0.0479(8) Uani 1 1 d . . .
H4 H 0.9606 -0.1471 -0.1162 0.057 Uiso 1 1 calc R . .
C5 C 0.9336(5) -0.2010(5) 0.0392(3) 0.0483(8) Uani 1 1 d . . .
H5 H 1.0341 -0.2943 0.0553 0.058 Uiso 1 1 calc R . .
C6 C 0.8197(5) -0.1463(4) 0.1160(3) 0.0432(8) Uani 1 1 d . . .
H6 H 0.8404 -0.2081 0.1856 0.052 Uiso 1 1 calc R . .
C7 C 0.5094(5) 0.3340(5) -0.1362(3) 0.0460(8) Uani 1 1 d . . .
H7A H 0.4811 0.2812 -0.1835 0.055 Uiso 1 1 calc R . .
H7B H 0.6232 0.3523 -0.1587 0.055 Uiso 1 1 calc R . .
C8 C 0.3655(6) 0.4940(4) -0.1445(3) 0.0496(9) Uani 1 1 d . . .
H8A H 0.3881 0.5455 -0.0946 0.059 Uiso 1 1 calc R . .
H8B H 0.2489 0.4785 -0.1286 0.059 Uiso 1 1 calc R . .
C9 C 0.3657(6) 0.6013(5) -0.2563(3) 0.0504(9) Uani 1 1 d . . .
H9A H 0.4854 0.6092 -0.2735 0.06 Uiso 1 1 calc R . .
H9B H 0.3358 0.5522 -0.3053 0.06 Uiso 1 1 calc R . .
C10 C 0.2333(6) 0.7670(5) -0.2673(3) 0.0507(9) Uani 1 1 d . . .
H10A H 0.1125 0.7598 -0.2564 0.061 Uiso 1 1 calc R . .
H10B H 0.2562 0.8116 -0.2135 0.061 Uiso 1 1 calc R . .
N1' N 0.1361(4) 1.1251(4) -0.4946(2) 0.0402(6) Uani 1 1 d . . .
H1' H 0.209(6) 1.096(5) -0.537(4) 0.044(11) Uiso 1 1 d . . .
C2' C 0.1286(4) 1.0249(4) -0.3977(3) 0.0354(7) Uani 1 1 d . . .
N2' N 0.2441(4) 0.8765(4) -0.3715(2) 0.0450(7) Uani 1 1 d . . .
H2' H 0.3259 0.8434 -0.4154 0.054 Uiso 1 1 calc R . .
N3' N 0.0023(4) 1.0747(4) -0.3279(2) 0.0470(7) Uani 1 1 d . . .
C4' C -0.1108(5) 1.2241(5) -0.3572(3) 0.0535(9) Uani 1 1 d . . .
H4' H -0.1991 1.2593 -0.3095 0.064 Uiso 1 1 calc R . .
C5' C -0.1072(6) 1.3324(5) -0.4543(3) 0.0551(9) Uani 1 1 d . . .
H5' H -0.1887 1.4376 -0.4717 0.066 Uiso 1 1 calc R . .
C6' C 0.0211(5) 1.2772(5) -0.5225(3) 0.0491(9) Uani 1 1 d . . .
H6' H 0.0295 1.3449 -0.5888 0.059 Uiso 1 1 calc R . .
N4 N 0.5462(4) -0.2166(4) 0.4244(2) 0.0411(6) Uani 1 1 d . . .
O1 O 0.4238(4) -0.0843(4) 0.3949(2) 0.0654(8) Uani 1 1 d . . .
O2 O 0.6576(4) -0.2674(4) 0.3600(2) 0.0678(8) Uani 1 1 d . . .
O3 O 0.5556(4) -0.2924(4) 0.5185(2) 0.0698(9) Uani 1 1 d . . .
N5 N 0.1988(4) 0.3714(4) 0.2091(2) 0.0447(7) Uani 1 1 d . . .
O4 O 0.2357(4) 0.2298(3) 0.2701(2) 0.0609(7) Uani 1 1 d . . .
O5 O 0.2666(5) 0.3916(4) 0.1206(2) 0.0668(8) Uani 1 1 d . . .
O6 O 0.0991(5) 0.4867(4) 0.2404(3) 0.0755(10) Uani 1 1 d . . .

loop_
_atom_site_aniso_label
_atom_site_aniso_U_11
_atom_site_aniso_U_22
_atom_site_aniso_U_33
_atom_site_aniso_U_23
_atom_site_aniso_U_13
_atom_site_aniso_U_12
Ag1 0.0616(2) 0.0546(2) 0.03013(18) -0.01268(13) 0.01201(12) -0.00250(14)
N1 0.0389(14) 0.0442(15) 0.0269(13) -0.0126(11) 0.0069(11) -0.0144(12)
C2 0.0335(15) 0.0448(17) 0.0305(16) -0.0141(13) 0.0069(12) -0.0175(14)
N2 0.0490(16) 0.0440(15) 0.0254(13) -0.0106(11) 0.0085(11) -0.0141(13)
N3 0.0411(15) 0.0583(18) 0.0324(15) -0.0165(13) 0.0113(12) -0.0161(14)
C4 0.0360(17) 0.060(2) 0.048(2) -0.0264(18) 0.0143(15) -0.0109(16)
C5 0.0365(17) 0.053(2) 0.052(2) -0.0180(17) 0.0057(15) -0.0097(15)
C6 0.0423(18) 0.0472(19) 0.0377(18) -0.0107(15) 0.0003(14) -0.0121(15)
C7 0.060(2) 0.049(2) 0.0274(17) -0.0071(14) 0.0077(15) -0.0204(17)
C8 0.065(2) 0.045(2) 0.0353(18) -0.0061(15) 0.0024(16) -0.0174(17)
C9 0.057(2) 0.051(2) 0.0379(19) -0.0106(16) 0.0059(16) -0.0138(17)
C10 0.063(2) 0.046(2) 0.0371(19) -0.0086(16) 0.0078(16) -0.0144(17)
N1' 0.0468(16) 0.0435(16) 0.0297(14) -0.0117(12) 0.0084(13) -0.0149(13)
C2' 0.0379(16) 0.0400(17) 0.0310(16) -0.0123(13) 0.0080(12) -0.0158(14)
N2' 0.0487(16) 0.0415(16) 0.0362(15) -0.0089(12) 0.0107(12) -0.0078(13)
N3' 0.0527(17) 0.0508(17) 0.0375(16) -0.0160(13) 0.0173(13) -0.0181(15)
C4' 0.048(2) 0.053(2) 0.058(2) -0.0273(19) 0.0157(18) -0.0083(17)
C5' 0.054(2) 0.045(2) 0.060(2) -0.0186(18) -0.0014(19) -0.0051(17)
C6' 0.061(2) 0.0426(19) 0.0388(19) -0.0065(15) -0.0035(16) -0.0135(17)
N4 0.0402(15) 0.0505(16) 0.0301(14) -0.0104(12) 0.0048(12) -0.0133(13)
O1 0.0702(19) 0.0555(16) 0.0400(15) -0.0037(13) 0.0091(13) 0.0081(14)
O2 0.0676(18) 0.079(2) 0.0427(16) -0.0238(15) 0.0150(14) -0.0040(15)
O3 0.0680(18) 0.073(2) 0.0348(15) 0.0054(13) 0.0107(13) -0.0005(15)
N5 0.0437(15) 0.0430(16) 0.0428(17) -0.0136(13) 0.0034(13) -0.0074(13)
O4 0.0736(19) 0.0418(14) 0.0518(16) -0.0114(13) 0.0156(14) -0.0043(13)
O5 0.080(2) 0.0629(18) 0.0481(17) -0.0176(14) 0.0210(15) -0.0148(15)
O6 0.095(2) 0.0454(16) 0.0604(19) -0.0157(14) 0.0187(17) 0.0065(15)

loop_
_atom_type_symbol
_atom_type_description
_atom_type_scat_dispersion_real
_atom_type_scat_dispersion_imag
_atom_type_scat_source
C C 0.0033 0.0016 'International Tables Vol C Tables 4.2.6.8 and 6.1.1.4'
H H 0 0 'International Tables Vol C Tables 4.2.6.8 and 6.1.1.4'
Ag Ag -0.8971 1.1015 'International Tables Vol C Tables 4.2.6.8 and 6.1.1.4'
N N 0.0061 0.0033 'International Tables Vol C Tables 4.2.6.8 and 6.1.1.4'
O O 0.0106 0.006 'International Tables Vol C Tables 4.2.6.8 and 6.1.1.4'

loop_
_geom_angle_atom_site_label_1
_geom_angle_atom_site_label_2
_geom_angle_atom_site_label_3
_geom_angle
_geom_angle_site_symmetry_1
_geom_angle_site_symmetry_3
_geom_angle_publ_flag
N1 Ag1 O4 140.76(11) . . ?
N1 Ag1 O1 133.89(11) . . ?
O4 Ag1 O1 73.74(11) . . ?
N1 Ag1 N3 91.01(11) . 2_655 ?
O4 Ag1 N3 99.72(12) . 2_655 ?
O1 Ag1 N3 116.12(12) . 2_655 ?
C6 N1 C2 116.9(3) . . ?
C6 N1 Ag1 119.2(2) . . ?
C2 N1 Ag1 120.6(2) . . ?
N2 C2 N3 117.6(3) . . ?
N2 C2 N1 118.6(3) . . ?
N3 C2 N1 123.8(3) . . ?
C2 N2 C7 121.4(3) . . ?
C4 N3 C2 116.5(3) . . ?
C4 N3 Ag1 104.0(2) . 2_655 ?
C2 N3 Ag1 111.2(2) . 2_655 ?
N3 C4 C5 123.6(3) . . ?
C4 C5 C6 116.1(3) . . ?
N1 C6 C5 122.6(3) . . ?
N2 C7 C8 113.0(3) . . ?
C7 C8 C9 108.6(3) . . ?
C10 C9 C8 111.0(3) . . ?
N2' C10 C9 111.6(3) . . ?
C6' N1' C2' 121.1(3) . . ?
N2' C2' N3' 119.2(3) . . ?
N2' C2' N1' 120.1(3) . . ?
N3' C2' N1' 120.7(3) . . ?
C2' N2' C10 120.0(3) . . ?
C4' N3' C2' 117.3(3) . . ?
N3' C4' C5' 124.4(4) . . ?
C6' C5' C4' 116.4(4) . . ?
N1' C6' C5' 120.1(4) . . ?
O2 N4 O3 121.4(3) . . ?
O2 N4 O1 119.5(3) . . ?
O3 N4 O1 119.1(3) . . ?
N4 O1 Ag1 109.5(2) . . ?
O6 N5 O5 121.4(3) . . ?
O6 N5 O4 119.1(3) . . ?
O5 N5 O4 119.5(3) . . ?
N5 O4 Ag1 115.8(2) . . ?

loop_
_geom_bond_atom_site_label_1
_geom_bond_atom_site_label_2
_geom_bond_distance
_geom_bond_site_symmetry_2
_geom_bond_publ_flag
Ag1 N1 2.247(3) . ?
Ag1 O4 2.316(3) . ?
Ag1 O1 2.393(3) . ?
Ag1 N3 2.634(3) 2_655 ?
N1 C6 1.339(5) . ?
N1 C2 1.352(4) . ?
C2 N2 1.334(5) . ?
C2 N3 1.350(4) . ?
N2 C7 1.452(4) . ?
N3 C4 1.334(5) . ?
N3 Ag1 2.634(3) 2_655 ?
C4 C5 1.368(6) . ?
C5 C6 1.377(5) . ?
C7 C8 1.492(5) . ?
C8 C9 1.524(5) . ?
C9 C10 1.487(5) . ?
C10 N2' 1.469(5) . ?
N1' C6' 1.337(5) . ?
N1' C2' 1.356(4) . ?
C2' N2' 1.314(5) . ?
C2' N3' 1.343(4) . ?
N3' C4' 1.316(5) . ?
C4' C5' 1.384(6) . ?
C5' C6' 1.352(6) . ?
N4 O2 1.230(4) . ?
N4 O3 1.238(4) . ?
N4 O1 1.243(4) . ?
N5 O6 1.228(4) . ?
N5 O5 1.233(4) . ?
N5 O4 1.262(4) . ?

loop_
_geom_torsion_atom_site_label_1
_geom_torsion_atom_site_label_2
_geom_torsion_atom_site_label_3
_geom_torsion_atom_site_label_4
_geom_torsion
_geom_torsion_site_symmetry_1
_geom_torsion_site_symmetry_2
_geom_torsion_site_symmetry_3
_geom_torsion_site_symmetry_4
_geom_torsion_publ_flag
O4 Ag1 N1 C6 149.2(2) . . . . ?
O1 Ag1 N1 C6 24.9(3) . . . . ?
N3 Ag1 N1 C6 -104.0(3) 2_655 . . . ?
O4 Ag1 N1 C2 -52.0(3) . . . . ?
O1 Ag1 N1 C2 -176.4(2) . . . . ?
N3 Ag1 N1 C2 54.7(2) 2_655 . . . ?
C6 N1 C2 N2 -173.9(3) . . . . ?
Ag1 N1 C2 N2 26.9(4) . . . . ?
C6 N1 C2 N3 7.0(5) . . . . ?
Ag1 N1 C2 N3 -152.2(2) . . . . ?
N3 C2 N2 C7 -7.2(5) . . . . ?
N1 C2 N2 C7 173.7(3) . . . . ?
N2 C2 N3 C4 173.8(3) . . . . ?
N1 C2 N3 C4 -7.2(5) . . . . ?
N2 C2 N3 Ag1 -67.4(3) . . . 2_655 ?
N1 C2 N3 Ag1 111.7(3) . . . 2_655 ?
C2 N3 C4 C5 1.6(5) . . . . ?
Ag1 N3 C4 C5 -121.2(4) 2_655 . . . ?
N3 C4 C5 C6 3.6(6) . . . . ?
C2 N1 C6 C5 -1.3(5) . . . . ?
Ag1 N1 C6 C5 158.2(3) . . . . ?
C4 C5 C6 N1 -3.7(6) . . . . ?
C2 N2 C7 C8 -177.3(3) . . . . ?
N2 C7 C8 C9 175.7(3) . . . . ?
C7 C8 C9 C10 -176.0(3) . . . . ?
C8 C9 C10 N2' 174.5(3) . . . . ?
C6' N1' C2' N2' -179.3(3) . . . . ?
C6' N1' C2' N3' 1.6(5) . . . . ?
N3' C2' N2' C10 0.4(5) . . . . ?
N1' C2' N2' C10 -178.7(3) . . . . ?
C9 C10 N2' C2' 175.5(3) . . . . ?
N2' C2' N3' C4' -179.9(3) . . . . ?
N1' C2' N3' C4' -0.9(5) . . . . ?
C2' N3' C4' C5' -0.4(6) . . . . ?
N3' C4' C5' C6' 0.8(6) . . . . ?
C2' N1' C6' C5' -1.1(6) . . . . ?
C4' C5' C6' N1' -0.1(6) . . . . ?
O2 N4 O1 Ag1 1.2(4) . . . . ?
O3 N4 O1 Ag1 179.5(3) . . . . ?
N1 Ag1 O1 N4 -23.3(3) . . . . ?
O4 Ag1 O1 N4 -170.3(3) . . . . ?
N3 Ag1 O1 N4 96.7(3) 2_655 . . . ?
O6 N5 O4 Ag1 -173.1(3) . . . . ?
O5 N5 O4 Ag1 5.3(4) . . . . ?
N1 Ag1 O4 N5 22.0(4) . . . . ?
O1 Ag1 O4 N5 163.7(3) . . . . ?
N3 Ag1 O4 N5 -81.8(3) 2_655 . . . ?
